data_7042508
loop_
_publ_author_name
'Szimhardt, Norbert'
'B\"olter, Marc F'
'Born, Maximilian'
'Klap\"otke, Thomas M'
'Stierstorfer, J\"org'

_publ_section_title
;
 Metal salts and complexes of 1,1'-dinitramino-5,5'-bitetrazole.
;
_journal_issue 15
_journal_name_full 'Dalton transactions (Cambridge, England : 2003)'
_journal_page_first 5033
_journal_page_last 5040
_journal_paper_doi 10.1039/c7dt00536a
_journal_volume 46
_journal_year 2017
_chemical_formula_sum 'C2 Ag2 N12 O4'
_chemical_formula_weight 471.88
_chemical_name_common 'disilver 1,1-dinitramino-5,5-bitetrazolate'
_chemical_name_systematic
;
disilver 1,1-dinitramino-5,5-bitetrazolate
;
_space_group_IT_number 13
_symmetry_cell_setting monoclinic
_symmetry_Int_Tables_number 13
_symmetry_space_group_name_Hall '-P 2yc'
_symmetry_space_group_name_H-M 'P 1 2/c 1'
_audit_creation_date
;
'Fri Sep 02 12:08:28 2016'
;
_audit_creation_method SHELXL-2013
_audit_update_record
;
2016-09-06 deposited with the CCDC.
2017-03-16 downloaded from the CCDC.
;
_cell_angle_alpha 90
_cell_angle_beta 92.180(6)
_cell_angle_gamma 90
_cell_formula_units_Z 2
_cell_length_a 6.7520(4)
_cell_length_b 5.0649(4)
_cell_length_c 14.1529(9)
_cell_measurement_reflns_used 760
_cell_measurement_temperature 173(2)
_cell_measurement_theta_max 33.0050
_cell_measurement_theta_min 5.0150
_cell_volume 483.65(6)
_computing_cell_refinement
;
CrysAlisPro, Agilent Technologies,
Version 1.171.37.33 (release 27-03-2014 CrysAlis171 .NET)
(compiled Mar 27 2014,17:12:48)
;
_computing_data_collection
;
CrysAlisPro, Agilent Technologies,
Version 1.171.37.33 (release 27-03-2014 CrysAlis171 .NET)
(compiled Mar 27 2014,17:12:48)
;
_computing_data_reduction
;
CrysAlisPro, Agilent Technologies,
Version 1.171.37.33 (release 27-03-2014 CrysAlis171 .NET)
(compiled Mar 27 2014,17:12:48)
;
_computing_structure_refinement 'SHELXL-2013 (Sheldrick, 2013)'
_diffrn_ambient_temperature 173(2)
_diffrn_detector 'CCD plate'
_diffrn_detector_area_resol_mean 15.9809
_diffrn_detector_type Sapphire3
_diffrn_measured_fraction_theta_full 0.994
_diffrn_measured_fraction_theta_max 0.995
_diffrn_measurement_details
;
#__ type_ start__ end____ width___ exp.time_
  1 omega   -1.00  103.00   1.0000   10.0000
omega____ theta____ kappa____ phi______ frames
    -       32.0000   79.0000    0.0000 104

#__ type_ start__ end____ width___ exp.time_
  2 omega   -1.00  103.00   1.0000   10.0000
omega____ theta____ kappa____ phi______ frames
    -       32.0000   79.0000  120.0000 104

#__ type_ start__ end____ width___ exp.time_
  3 omega  -65.00   39.00   1.0000   10.0000
omega____ theta____ kappa____ phi______ frames
    -      -32.0000   80.0000  250.0000 104

;
_diffrn_measurement_device 'four-circle diffractometer'
_diffrn_measurement_device_type 'Xcalibur, Sapphire3'
_diffrn_measurement_method '\w scans'
_diffrn_orient_matrix_UB_11 0.0145195000
_diffrn_orient_matrix_UB_12 -0.1177094000
_diffrn_orient_matrix_UB_13 0.0265533000
_diffrn_orient_matrix_UB_21 -0.1030937000
_diffrn_orient_matrix_UB_22 -0.0266455000
_diffrn_orient_matrix_UB_23 -0.0042729000
_diffrn_orient_matrix_UB_31 0.0146690000
_diffrn_orient_matrix_UB_32 -0.0710944000
_diffrn_orient_matrix_UB_33 -0.0423144000
_diffrn_radiation_monochromator graphite
_diffrn_radiation_probe x-ray
_diffrn_radiation_type MoK\a
_diffrn_radiation_wavelength 0.71073
_diffrn_reflns_av_R_equivalents 0.0290
_diffrn_reflns_av_sigmaI/netI 0.0643
_diffrn_reflns_av_unetI/netI 0.0379
_diffrn_reflns_Laue_measured_fraction_full 0.994
_diffrn_reflns_Laue_measured_fraction_max 0.995
_diffrn_reflns_limit_h_max 8
_diffrn_reflns_limit_h_min -7
_diffrn_reflns_limit_k_max 6
_diffrn_reflns_limit_k_min -5
_diffrn_reflns_limit_l_max 17
_diffrn_reflns_limit_l_min -17
_diffrn_reflns_number 2377
_diffrn_reflns_point_group_measured_fraction_full 0.994
_diffrn_reflns_point_group_measured_fraction_max 0.995
_diffrn_reflns_theta_full 25.242
_diffrn_reflns_theta_max 25.989
_diffrn_reflns_theta_min 4.274
_diffrn_source 'Enhance (Mo) X-ray Source'
_exptl_absorpt_coefficient_mu 4.097
_exptl_absorpt_correction_T_max 0.99999
_exptl_absorpt_correction_T_min 0.73327
_exptl_absorpt_correction_type multi-scan
_exptl_absorpt_process_details
;
CrysAlisPro, Agilent Technologies,
Version 1.171.37.33 (release 27-03-2014 CrysAlis171 .NET)
(compiled Mar 27 2014,17:12:48)
Empirical absorption correction using spherical harmonics,
 implemented in SCALE3 ABSPACK scaling algorithm.
Empirical absorption correction using spherical harmonics,
 implemented in SCALE3 ABSPACK scaling algorithm.
;
_exptl_crystal_colour 'clear colourless'
_exptl_crystal_density_diffrn 3.240
_exptl_crystal_description needle
_exptl_crystal_F_000 444
_exptl_crystal_size_max 0.1200
_exptl_crystal_size_mid 0.1000
_exptl_crystal_size_min 0.0200
_refine_diff_density_max 0.849
_refine_diff_density_min -1.432
_refine_diff_density_rms 0.151
_refine_ls_extinction_method none
_refine_ls_goodness_of_fit_ref 1.053
_refine_ls_hydrogen_treatment undef
_refine_ls_matrix_type full
_refine_ls_number_parameters 93
_refine_ls_number_reflns 955
_refine_ls_number_restraints 0
_refine_ls_restrained_S_all 1.053
_refine_ls_R_factor_all 0.0456
_refine_ls_R_factor_gt 0.0333
_refine_ls_shift/su_max 0.000
_refine_ls_shift/su_mean 0.000
_refine_ls_structure_factor_coef Fsqd
_refine_ls_weighting_details 'w=1/[\s^2^(Fo^2^)+(0.0253P)^2^+1.8998P] where P=(Fo^2^+2Fc^2^)/3'
_refine_ls_weighting_scheme calc
_refine_ls_wR_factor_gt 0.0710
_refine_ls_wR_factor_ref 0.0779
_reflns_Friedel_coverage 0.000
_reflns_number_gt 761
_reflns_number_total 955
_reflns_threshold_expression 'I > 2\s(I)'
_cod_data_source_file c7dt00536a2.cif
_cod_data_source_block lx406
_cod_depositor_comments 'Adding full bibliography for 7042497--7042508.cif.'
_cod_original_sg_symbol_H-M 'P  2/c'
_cod_database_code 7042508
_shelx_space_group_comment
;
The symmetry employed for this shelxl refinement is uniquely defined
by the following loop, which should always be used as a source of
symmetry information in preference to the above space-group names.
They are only intended as comments.
;
_shelxl_version_number 2013-4

loop_
_space_group_symop_operation_xyz
'x, y, z'
'-x, y, -z+1/2'
'-x, -y, -z'
'x, -y, z-1/2'

loop_
_atom_site_label
_atom_site_type_symbol
_atom_site_fract_x
_atom_site_fract_y
_atom_site_fract_z
_atom_site_U_iso_or_equiv
_atom_site_adp_type
_atom_site_occupancy
_atom_site_site_symmetry_order
_atom_site_calc_flag
_atom_site_refinement_flags_posn
_atom_site_refinement_flags_adp
_atom_site_refinement_flags_occupancy
Ag1 Ag 0.0000 0.01400(11) 0.2500 0.01764(19) Uani 1 2 d S T P
Ag2 Ag 0.0000 0.0000 0.0000 0.0490(3) Uani 1 2 d S . P
N3 N 0.2667(6) 0.1653(9) 0.0798(3) 0.0160(10) Uani 1 1 d . . .
N4 N 0.2744(6) 0.1468(8) 0.1757(3) 0.0139(9) Uani 1 1 d . . .
C1 C 0.4589(7) 0.2032(10) 0.2020(4) 0.0129(11) Uani 1 1 d . . .
N1 N 0.5584(6) 0.2541(8) 0.1241(3) 0.0107(9) Uani 1 1 d . . .
N2 N 0.4362(6) 0.2303(9) 0.0475(3) 0.0161(9) Uani 1 1 d . . .
N5 N 0.7609(6) 0.3039(8) 0.1125(3) 0.0154(10) Uani 1 1 d . . .
N6 N 0.8004(7) 0.5521(8) 0.1415(3) 0.0153(10) Uani 1 1 d . . .
O2 O 0.9767(5) 0.6227(8) 0.1319(3) 0.0219(9) Uani 1 1 d . . .
O1 O 0.6753(6) 0.6950(7) 0.1774(3) 0.0251(9) Uani 1 1 d . . .

loop_
_atom_site_aniso_label
_atom_site_aniso_U_11
_atom_site_aniso_U_22
_atom_site_aniso_U_33
_atom_site_aniso_U_23
_atom_site_aniso_U_13
_atom_site_aniso_U_12
Ag1 0.0132(3) 0.0182(3) 0.0217(3) 0.000 0.0023(2) 0.000
Ag2 0.0417(5) 0.0817(7) 0.0223(4) 0.0192(4) -0.0185(3) -0.0458(4)
N3 0.016(2) 0.017(2) 0.015(2) -0.0015(18) -0.0015(19) -0.0026(18)
N4 0.012(2) 0.015(2) 0.015(2) 0.0008(18) 0.0005(18) -0.0003(17)
C1 0.013(2) 0.008(3) 0.017(3) -0.001(2) 0.003(2) 0.0023(19)
N1 0.011(2) 0.011(2) 0.010(2) -0.0031(16) 0.0009(18) 0.0013(17)
N2 0.014(2) 0.015(2) 0.019(2) 0.0013(19) -0.0010(19) -0.0026(18)
N5 0.012(2) 0.012(2) 0.022(2) -0.0015(18) 0.0050(19) -0.0047(17)
N6 0.018(2) 0.013(2) 0.015(2) 0.0030(17) -0.0019(19) -0.0025(18)
O2 0.0148(19) 0.022(2) 0.029(2) 0.0046(17) 0.0015(17) -0.0085(16)
O1 0.023(2) 0.014(2) 0.038(3) -0.0089(18) 0.0053(19) 0.0045(16)

loop_
_atom_type_symbol
_atom_type_description
_atom_type_scat_dispersion_real
_atom_type_scat_dispersion_imag
_atom_type_scat_source
Ag Ag -0.8971 1.1015 'International Tables Vol C Tables 4.2.6.8 and 6.1.1.4'
N N 0.0061 0.0033 'International Tables Vol C Tables 4.2.6.8 and 6.1.1.4'
C C 0.0033 0.0016 'International Tables Vol C Tables 4.2.6.8 and 6.1.1.4'
O O 0.0106 0.0060 'International Tables Vol C Tables 4.2.6.8 and 6.1.1.4'

loop_
_geom_angle_atom_site_label_1
_geom_angle_atom_site_label_2
_geom_angle_atom_site_label_3
_geom_angle
_geom_angle_site_symmetry_1
_geom_angle_site_symmetry_3
N4 Ag1 N4 145.5(2) . 2
N4 Ag1 O2 87.61(13) . 1_445
N4 Ag1 O2 119.67(13) 2 1_445
N4 Ag1 O2 119.67(13) . 2_645
N4 Ag1 O2 87.61(13) 2 2_645
O2 Ag1 O2 80.35(17) 1_445 2_645
N3 Ag2 N3 180.0 3 .
N2 N3 N4 111.8(4) . .
N2 N3 Ag2 128.3(3) . .
N4 N3 Ag2 118.4(3) . .
C1 N4 N3 105.5(4) . .
C1 N4 Ag1 135.5(4) . .
N3 N4 Ag1 118.8(3) . .
N4 C1 N1 107.9(4) . .
N4 C1 C1 126.1(6) . 2_655
N1 C1 C1 126.0(6) . 2_655
C1 N1 N2 109.6(4) . .
C1 N1 N5 130.7(4) . .
N2 N1 N5 119.5(4) . .
N3 N2 N1 105.2(4) . .
N6 N5 N1 108.3(4) . .
O1 N6 O2 122.9(4) . .
O1 N6 N5 122.8(4) . .
O2 N6 N5 114.3(4) . .
N6 O2 Ag1 100.5(3) . 1_665

loop_
_geom_bond_atom_site_label_1
_geom_bond_atom_site_label_2
_geom_bond_distance
_geom_bond_site_symmetry_2
Ag1 N4 2.267(4) .
Ag1 N4 2.267(4) 2
Ag1 O2 2.593(4) 1_445
Ag1 O2 2.593(4) 2_645
Ag2 N3 2.251(4) 3
Ag2 N3 2.251(4) .
N3 N2 1.291(6) .
N3 N4 1.359(6) .
N4 C1 1.318(6) .
C1 N1 1.338(6) .
C1 C1 1.447(10) 2_655
N1 N2 1.343(6) .
N1 N5 1.406(5) .
N5 N6 1.346(6) .
N6 O1 1.237(5) .
N6 O2 1.255(5) .
O2 Ag1 2.593(4) 1_665

loop_
_geom_torsion_atom_site_label_1
_geom_torsion_atom_site_label_2
_geom_torsion_atom_site_label_3
_geom_torsion_atom_site_label_4
_geom_torsion
_geom_torsion_site_symmetry_1
_geom_torsion_site_symmetry_4
N2 N3 N4 C1 -0.2(6) . .
Ag2 N3 N4 C1 166.7(3) . .
N2 N3 N4 Ag1 -176.8(3) . .
Ag2 N3 N4 Ag1 -9.9(5) . .
N3 N4 C1 N1 0.0(5) . .
Ag1 N4 C1 N1 175.8(3) . .
N3 N4 C1 C1 -178.4(3) . 2_655
Ag1 N4 C1 C1 -2.7(6) . 2_655
N4 C1 N1 N2 0.1(6) . .
C1 C1 N1 N2 178.6(3) 2_655 .
N4 C1 N1 N5 -174.4(5) . .
C1 C1 N1 N5 4.0(7) 2_655 .
N4 N3 N2 N1 0.2(5) . .
Ag2 N3 N2 N1 -165.0(3) . .
C1 N1 N2 N3 -0.2(5) . .
N5 N1 N2 N3 175.1(4) . .
C1 N1 N5 N6 -75.8(6) . .
N2 N1 N5 N6 110.1(5) . .
N1 N5 N6 O1 4.3(6) . .
N1 N5 N6 O2 -178.0(4) . .
O1 N6 O2 Ag1 17.8(5) . 1_665
N5 N6 O2 Ag1 -159.9(3) . 1_665
